data_2235143
loop_
_publ_author_name
'Zhu, Ruitao'
'Ren, Yuehong'
'Zhang, Yuewen'

_publ_section_title
;
 <i>N</i>-(4-Bromobenzylidene)naphthalen-1-amine
;
_journal_coeditor_code LH5468
_journal_issue 6
_journal_name_full 'Acta Crystallographica Section E'
_journal_page_first o1671
_journal_paper_doi 10.1107/S1600536812019800
_journal_volume 68
_journal_year 2012
_chemical_formula_iupac 'C17 H12 Br N'
_chemical_formula_moiety 'C17 H12 Br N'
_chemical_formula_sum 'C17 H12 Br N'
_chemical_formula_weight 310.19
_chemical_name_systematic
;
<i>N</i>-(4-Bromobenzylidene)naphthalen-1-amine
;
_space_group_IT_number 14
_symmetry_cell_setting monoclinic
_symmetry_space_group_name_Hall '-P 2ybc'
_symmetry_space_group_name_H-M 'P 1 21/c 1'
_atom_sites_solution_hydrogens geom
_atom_sites_solution_primary direct
_atom_sites_solution_secondary difmap
_audit_creation_method SHELXL-97
_cell_angle_alpha 90.00
_cell_angle_beta 94.4310(10)
_cell_angle_gamma 90.00
_cell_formula_units_Z 4
_cell_length_a 7.0823(6)
_cell_length_b 25.555(2)
_cell_length_c 7.5712(5)
_cell_measurement_reflns_used 2253
_cell_measurement_temperature 298(2)
_cell_measurement_theta_max 24.052
_cell_measurement_theta_min 2.699
_cell_volume 1366.20(18)
_computing_cell_refinement 'SAINT (Bruker, 2007)'
_computing_data_collection 'SMART (Bruker, 2007)'
_computing_data_reduction 'SAINT (Bruker, 2007)'
_computing_molecular_graphics 'SHELXTL (Sheldrick, 2008)'
_computing_publication_material 'SHELXTL (Sheldrick, 2008)'
_computing_structure_refinement 'SHELXL97 (Sheldrick, 2008)'
_computing_structure_solution 'SHELXS97 (Sheldrick, 2008)'
_diffrn_ambient_temperature 298(2)
_diffrn_measured_fraction_theta_full 0.999
_diffrn_measured_fraction_theta_max 0.999
_diffrn_measurement_device_type 'Bruker SMART CCD'
_diffrn_measurement_method '\f and \w scans'
_diffrn_radiation_monochromator graphite
_diffrn_radiation_source 'fine-focus sealed tube'
_diffrn_radiation_type MoK\a
_diffrn_radiation_wavelength 0.71073
_diffrn_reflns_av_R_equivalents 0.0804
_diffrn_reflns_av_sigmaI/netI 0.0761
_diffrn_reflns_limit_h_max 8
_diffrn_reflns_limit_h_min -8
_diffrn_reflns_limit_k_max 30
_diffrn_reflns_limit_k_min -24
_diffrn_reflns_limit_l_max 8
_diffrn_reflns_limit_l_min -9
_diffrn_reflns_number 6750
_diffrn_reflns_theta_full 25.01
_diffrn_reflns_theta_max 25.01
_diffrn_reflns_theta_min 2.81
_exptl_absorpt_coefficient_mu 2.993
_exptl_absorpt_correction_T_max 0.4879
_exptl_absorpt_correction_T_min 0.3461
_exptl_absorpt_correction_type multi-scan
_exptl_absorpt_process_details '(SADABS; Sheldrick, 1996)'
_exptl_crystal_colour yellow
_exptl_crystal_density_diffrn 1.508
_exptl_crystal_density_method 'not measured'
_exptl_crystal_description block
_exptl_crystal_F_000 624
_exptl_crystal_size_max 0.45
_exptl_crystal_size_mid 0.41
_exptl_crystal_size_min 0.28
_refine_diff_density_max 0.449
_refine_diff_density_min -0.318
_refine_ls_extinction_coef 0.0366(19)
_refine_ls_extinction_expression Fc^*^=kFc[1+0.001xFc^2^\l^3^/sin(2\q)]^-1/4^
_refine_ls_extinction_method 'SHELXL97 (Sheldrick, 2008)'
_refine_ls_goodness_of_fit_ref 1.034
_refine_ls_hydrogen_treatment constr
_refine_ls_matrix_type full
_refine_ls_number_parameters 173
_refine_ls_number_reflns 2405
_refine_ls_number_restraints 0
_refine_ls_restrained_S_all 1.034
_refine_ls_R_factor_all 0.0718
_refine_ls_R_factor_gt 0.0425
_refine_ls_shift/su_max 0.001
_refine_ls_shift/su_mean 0.000
_refine_ls_structure_factor_coef Fsqd
_refine_ls_weighting_details 'calc w=1/[\s^2^(Fo^2^)+(0.0289P)^2^+0.2762P] where P=(Fo^2^+2Fc^2^)/3'
_refine_ls_weighting_scheme calc
_refine_ls_wR_factor_gt 0.0907
_refine_ls_wR_factor_ref 0.0996
_reflns_number_gt 1643
_reflns_number_total 2405
_reflns_threshold_expression I>2\s(I)
_cod_data_source_file lh5468.cif
_cod_data_source_block I
_cod_original_cell_volume 1366.19(18)
_cod_original_sg_symbol_H-M 'P 21/c'
_cod_database_code 2235143
_cod_database_fobs_code 2235143

loop_
_symmetry_equiv_pos_as_xyz
'x, y, z'
'-x, y+1/2, -z+1/2'
'-x, -y, -z'
'x, -y-1/2, z-1/2'

loop_
_atom_site_type_symbol
_atom_site_label
_atom_site_fract_x
_atom_site_fract_y
_atom_site_fract_z
_atom_site_U_iso_or_equiv
_atom_site_adp_type
_atom_site_calc_flag
_atom_site_refinement_flags
_atom_site_occupancy
_atom_site_symmetry_multiplicity
Br Br1 -0.13531(5) 0.479652(16) 0.74533(7) 0.0722(3) Uani d . 1 1
N N1 0.4392(3) 0.26397(10) 0.6574(4) 0.0388(7) Uani d . 1 1
C C1 0.4699(4) 0.30922(13) 0.7241(4) 0.0368(8) Uani d . 1 1
H H1 0.5918 0.3173 0.7707 0.044 Uiso calc R 1 1
C C2 0.3235(4) 0.34896(12) 0.7310(4) 0.0353(8) Uani d . 1 1
C C3 0.3651(5) 0.39638(13) 0.8152(5) 0.0452(9) Uani d . 1 1
H H3 0.4857 0.4018 0.8698 0.054 Uiso calc R 1 1
C C4 0.2310(5) 0.43560(13) 0.8194(5) 0.0497(10) Uani d . 1 1
H H4 0.2610 0.4674 0.8744 0.060 Uiso calc R 1 1
C C5 0.0531(5) 0.42671(13) 0.7408(5) 0.0429(9) Uani d . 1 1
C C6 0.0059(5) 0.38013(15) 0.6560(5) 0.0492(10) Uani d . 1 1
H H6 -0.1149 0.3749 0.6016 0.059 Uiso calc R 1 1
C C7 0.1413(4) 0.34164(13) 0.6537(5) 0.0475(10) Uani d . 1 1
H H7 0.1100 0.3099 0.5989 0.057 Uiso calc R 1 1
C C8 0.5943(4) 0.22972(13) 0.6450(4) 0.0371(8) Uani d . 1 1
C C9 0.7594(4) 0.24571(14) 0.5768(5) 0.0453(10) Uani d . 1 1
H H9 0.7726 0.2804 0.5422 0.054 Uiso calc R 1 1
C C10 0.9082(5) 0.21025(16) 0.5588(5) 0.0546(11) Uani d . 1 1
H H10 1.0187 0.2217 0.5121 0.066 Uiso calc R 1 1
C C11 0.8930(5) 0.15948(15) 0.6086(5) 0.0558(11) Uani d . 1 1
H H11 0.9932 0.1366 0.5960 0.067 Uiso calc R 1 1
C C12 0.7270(5) 0.14119(14) 0.6791(5) 0.0440(10) Uani d . 1 1
C C13 0.5735(4) 0.17643(12) 0.6966(4) 0.0343(8) Uani d . 1 1
C C14 0.4062(5) 0.15755(13) 0.7641(4) 0.0430(9) Uani d . 1 1
H H14 0.3048 0.1801 0.7752 0.052 Uiso calc R 1 1
C C15 0.3920(5) 0.10638(15) 0.8134(5) 0.0552(10) Uani d . 1 1
H H15 0.2805 0.0945 0.8570 0.066 Uiso calc R 1 1
C C16 0.5417(6) 0.07172(15) 0.7995(6) 0.0609(12) Uani d . 1 1
H H16 0.5307 0.0371 0.8351 0.073 Uiso calc R 1 1
C C17 0.7043(6) 0.08871(15) 0.7337(6) 0.0585(11) Uani d . 1 1
H H17 0.8033 0.0652 0.7242 0.070 Uiso calc R 1 1

loop_
_atom_site_aniso_label
_atom_site_aniso_U_11
_atom_site_aniso_U_22
_atom_site_aniso_U_33
_atom_site_aniso_U_12
_atom_site_aniso_U_13
_atom_site_aniso_U_23
Br1 0.0609(3) 0.0474(3) 0.1084(5) 0.01858(19) 0.0070(3) -0.0096(3)
N1 0.0399(15) 0.0300(16) 0.0466(19) 0.0018(12) 0.0048(13) -0.0012(14)
C1 0.0397(18) 0.033(2) 0.038(2) -0.0005(15) 0.0021(15) 0.0049(16)
C2 0.0434(19) 0.0287(19) 0.034(2) -0.0012(15) 0.0055(16) 0.0028(15)
C3 0.047(2) 0.036(2) 0.051(2) 0.0023(16) -0.0061(18) 0.0006(18)
C4 0.059(2) 0.0260(19) 0.063(3) 0.0008(17) -0.001(2) -0.0061(18)
C5 0.0459(19) 0.032(2) 0.052(2) 0.0059(16) 0.0117(17) 0.0064(18)
C6 0.0381(19) 0.042(2) 0.068(3) -0.0009(17) 0.0076(18) -0.0029(19)
C7 0.044(2) 0.029(2) 0.070(3) -0.0028(16) 0.0113(18) -0.0076(19)
C8 0.0351(17) 0.040(2) 0.035(2) 0.0026(15) -0.0031(15) -0.0061(16)
C9 0.0435(19) 0.038(2) 0.054(3) -0.0024(16) 0.0033(18) -0.0066(18)
C10 0.0395(19) 0.053(3) 0.073(3) -0.0048(18) 0.0131(19) -0.015(2)
C11 0.040(2) 0.046(3) 0.080(3) 0.0071(17) -0.004(2) -0.024(2)
C12 0.0397(19) 0.038(2) 0.053(2) 0.0018(16) -0.0073(18) -0.0130(18)
C13 0.0382(17) 0.0290(19) 0.035(2) 0.0007(15) -0.0022(15) -0.0066(16)
C14 0.050(2) 0.035(2) 0.044(2) 0.0000(16) 0.0041(17) -0.0072(18)
C15 0.070(3) 0.041(2) 0.055(3) -0.009(2) 0.014(2) -0.001(2)
C16 0.078(3) 0.030(2) 0.073(3) -0.006(2) -0.005(2) 0.006(2)
C17 0.063(2) 0.034(2) 0.076(3) 0.0115(19) -0.013(2) -0.008(2)

loop_
_atom_type_symbol
_atom_type_description
_atom_type_scat_dispersion_real
_atom_type_scat_dispersion_imag
_atom_type_scat_source
C C 0.0033 0.0016 'International Tables Vol C Tables 4.2.6.8 and 6.1.1.4'
H H 0.0000 0.0000 'International Tables Vol C Tables 4.2.6.8 and 6.1.1.4'
N N 0.0061 0.0033 'International Tables Vol C Tables 4.2.6.8 and 6.1.1.4'
Br Br -0.2901 2.4595 'International Tables Vol C Tables 4.2.6.8 and 6.1.1.4'

loop_
_geom_angle_atom_site_label_1
_geom_angle_atom_site_label_2
_geom_angle_atom_site_label_3
_geom_angle
C1 N1 C8 118.6(3)
N1 C1 C2 123.2(3)
N1 C1 H1 118.4
C2 C1 H1 118.4
C7 C2 C3 117.9(3)
C7 C2 C1 122.2(3)
C3 C2 C1 119.9(3)
C4 C3 C2 121.4(3)
C4 C3 H3 119.3
C2 C3 H3 119.3
C5 C4 C3 118.7(3)
C5 C4 H4 120.6
C3 C4 H4 120.6
C4 C5 C6 121.7(3)
C4 C5 Br1 119.8(3)
C6 C5 Br1 118.5(2)
C7 C6 C5 118.6(3)
C7 C6 H6 120.7
C5 C6 H6 120.7
C6 C7 C2 121.7(3)
C6 C7 H7 119.2
C2 C7 H7 119.2
C9 C8 N1 121.9(3)
C9 C8 C13 119.6(3)
N1 C8 C13 118.4(3)
C8 C9 C10 120.7(3)
C8 C9 H9 119.7
C10 C9 H9 119.7
C11 C10 C9 120.9(4)
C11 C10 H10 119.6
C9 C10 H10 119.6
C10 C11 C12 120.6(3)
C10 C11 H11 119.7
C12 C11 H11 119.7
C11 C12 C17 122.8(3)
C11 C12 C13 119.4(3)
C17 C12 C13 117.8(3)
C14 C13 C12 119.0(3)
C14 C13 C8 122.2(3)
C12 C13 C8 118.8(3)
C15 C14 C13 120.5(3)
C15 C14 H14 119.7
C13 C14 H14 119.7
C14 C15 C16 121.1(4)
C14 C15 H15 119.5
C16 C15 H15 119.5
C17 C16 C15 119.7(4)
C17 C16 H16 120.1
C15 C16 H16 120.1
C16 C17 C12 121.9(4)
C16 C17 H17 119.1
C12 C17 H17 119.1

loop_
_geom_bond_atom_site_label_1
_geom_bond_atom_site_label_2
_geom_bond_distance
Br1 C5 1.902(3)
N1 C1 1.274(4)
N1 C8 1.413(4)
C1 C2 1.455(4)
C1 H1 0.9300
C2 C7 1.388(4)
C2 C3 1.390(5)
C3 C4 1.383(5)
C3 H3 0.9300
C4 C5 1.370(5)
C4 H4 0.9300
C5 C6 1.381(5)
C6 C7 1.375(5)
C6 H6 0.9300
C7 H7 0.9300
C8 C9 1.376(5)
C8 C13 1.427(4)
C9 C10 1.405(5)
C9 H9 0.9300
C10 C11 1.358(5)
C10 H10 0.9300
C11 C12 1.408(5)
C11 H11 0.9300
C12 C17 1.416(5)
C12 C13 1.426(5)
C13 C14 1.412(4)
C14 C15 1.366(5)
C14 H14 0.9300
C15 C16 1.392(5)
C15 H15 0.9300
C16 C17 1.361(6)
C16 H16 0.9300
C17 H17 0.9300

loop_
_geom_torsion_atom_site_label_1
_geom_torsion_atom_site_label_2
_geom_torsion_atom_site_label_3
_geom_torsion_atom_site_label_4
_geom_torsion
C8 N1 C1 C2 175.2(3)
N1 C1 C2 C7 -4.6(5)
N1 C1 C2 C3 176.3(3)
C7 C2 C3 C4 -1.2(6)
C1 C2 C3 C4 178.0(3)
C2 C3 C4 C5 1.0(6)
C3 C4 C5 C6 -1.0(6)
C3 C4 C5 Br1 179.6(3)
C4 C5 C6 C7 1.1(6)
Br1 C5 C6 C7 -179.5(3)
C5 C6 C7 C2 -1.3(6)
C3 C2 C7 C6 1.3(6)
C1 C2 C7 C6 -177.8(4)
C1 N1 C8 C9 -48.1(5)
C1 N1 C8 C13 135.2(3)
N1 C8 C9 C10 -177.2(3)
C13 C8 C9 C10 -0.6(5)
C8 C9 C10 C11 -0.1(6)
C9 C10 C11 C12 0.2(6)
C10 C11 C12 C17 -179.7(3)
C10 C11 C12 C13 0.5(5)
C11 C12 C13 C14 178.8(3)
C17 C12 C13 C14 -1.0(5)
C11 C12 C13 C8 -1.2(5)
C17 C12 C13 C8 179.0(3)
C9 C8 C13 C14 -178.7(3)
N1 C8 C13 C14 -2.0(5)
C9 C8 C13 C12 1.3(5)
N1 C8 C13 C12 178.0(3)
C12 C13 C14 C15 0.5(5)
C8 C13 C14 C15 -179.5(3)
C13 C14 C15 C16 0.4(6)
C14 C15 C16 C17 -0.9(6)
C15 C16 C17 C12 0.4(6)
C11 C12 C17 C16 -179.2(4)
C13 C12 C17 C16 0.5(6)

loop_
_cod_related_entry_id
_cod_related_entry_database
_cod_related_entry_code
1 ChemSpider 628491
